data_1570800
loop_
_publ_author_name
'Hansen, Colin'
'Docherty, Scott R.'
'Cao, Weicheng'
'Yakimov, Alexander V.'
'Cop&#xe9;ret, Christophe'

_publ_section_title
;
 <sup>109</sup>Ag NMR chemical shift as a descriptor for Br&#xf8;nsted
 acidity from molecules to materials.
;
_journal_issue 8
_journal_name_full 'Chemical science'
_journal_page_first 3028
_journal_page_last 3032
_journal_paper_doi 10.1039/d3sc04067d
_journal_volume 15
_journal_year 2024
_chemical_formula_moiety 'C27 H44 Ag N3 Si2'
_chemical_formula_sum 'C27 H44 Ag N3 Si2'
_chemical_formula_weight 574.70
_chemical_name_common (SIMes)AgHMDS
_chemical_name_systematic (SIMes)Ag(N(SiMe3)2)
_chemical_properties_physical Air-sensitive,Moisture-sensitive,Heat-sensitive,Light-sensitive,Photo-sensitive
_space_group_crystal_system orthorhombic
_space_group_IT_number 43
_space_group_name_Hall 'F 2 -2d'
_space_group_name_H-M_alt 'F d d 2'
_atom_sites_solution_hydrogens geom
_atom_sites_solution_primary dual
_audit_block_doi 10.5517/ccdc.csd.cc2fs008
_audit_creation_date 2023-04-19
_audit_creation_method
;
Olex2 1.5
(compiled 2023.03.06 svn.rbb2c1857 for OlexSys, GUI svn.r6748)
;
_audit_update_record
;
2023-04-19 deposited with the CCDC.	2024-01-17 downloaded from the CCDC.
;
_cell_angle_alpha 90
_cell_angle_beta 90
_cell_angle_gamma 90
_cell_formula_units_Z 16
_cell_length_a 20.852(4)
_cell_length_b 44.031(12)
_cell_length_c 13.785(4)
_cell_measurement_reflns_used 9217
_cell_measurement_temperature 100.00
_cell_measurement_theta_max 35.36
_cell_measurement_theta_min 2.91
_cell_volume 12656(6)
_computing_cell_refinement 'SAINT V8.38A (Bruker, 2018)'
_computing_data_reduction 'SAINT V8.38A (Bruker, 2018)'
_computing_molecular_graphics 'Olex2 1.5 (Dolomanov et al., 2009)'
_computing_publication_material 'Olex2 1.5 (Dolomanov et al., 2009)'
_computing_structure_refinement 'SHELXL 2018/3 (Sheldrick, 2015)'
_computing_structure_solution 'SHELXT 2018/2 (Sheldrick, 2018)'
_diffrn_ambient_temperature 100.00
_diffrn_measured_fraction_theta_full 0.999
_diffrn_measured_fraction_theta_max 0.999
_diffrn_measurement_device_type 'Bruker APEX-II CCD'
_diffrn_measurement_method '\f and \w scans'
_diffrn_radiation_type MoK\a
_diffrn_radiation_wavelength 0.71073
_diffrn_reflns_av_R_equivalents 0.0715
_diffrn_reflns_av_unetI/netI 0.0269
_diffrn_reflns_Laue_measured_fraction_full 0.999
_diffrn_reflns_Laue_measured_fraction_max 0.999
_diffrn_reflns_limit_h_max 24
_diffrn_reflns_limit_h_min -24
_diffrn_reflns_limit_k_max 52
_diffrn_reflns_limit_k_min -52
_diffrn_reflns_limit_l_max 16
_diffrn_reflns_limit_l_min -16
_diffrn_reflns_number 100378
_diffrn_reflns_point_group_measured_fraction_full 0.999
_diffrn_reflns_point_group_measured_fraction_max 0.999
_diffrn_reflns_theta_full 25.027
_diffrn_reflns_theta_max 25.027
_diffrn_reflns_theta_min 2.250
_diffrn_source_current 30.0
_diffrn_source_power 1.5
_diffrn_source_voltage 50.0
_diffrn_standards_number 0
_exptl_absorpt_coefficient_mu 0.730
_exptl_absorpt_correction_T_max 0.7466
_exptl_absorpt_correction_T_min 0.6426
_exptl_absorpt_correction_type multi-scan
_exptl_absorpt_process_details
;
SADABS-2016/2 (Bruker,2016/2) was used for absorption correction.
wR2(int) was 0.1686 before and 0.0810 after correction.
The Ratio of minimum to maximum transmission is 0.8607.
The \l/2 correction factor is Not present.
;
_exptl_crystal_colour 'clear light colourless'
_exptl_crystal_colour_lustre clear
_exptl_crystal_colour_modifier light
_exptl_crystal_colour_primary colourless
_exptl_crystal_density_diffrn 1.206
_exptl_crystal_description needle
_exptl_crystal_F_000 4832
_exptl_crystal_preparation 'Prepared from SIMesAgCl and LiHMDS'
_exptl_crystal_recrystallization_method 'Re-crystallisation from solvent: HMDSO'
_exptl_crystal_size_max 0.15
_exptl_crystal_size_mid 0.1
_exptl_crystal_size_min 0.1
_refine_diff_density_max 0.233
_refine_diff_density_min -0.318
_refine_diff_density_rms 0.047
_refine_ls_abs_structure_details
;
 Flack x determined using 2211 quotients [(I+)-(I-)]/[(I+)+(I-)]
 (Parsons, Flack and Wagner, Acta Cryst. B69 (2013) 249-259).
;
_refine_ls_abs_structure_Flack 0.009(11)
_refine_ls_extinction_method none
_refine_ls_goodness_of_fit_ref 1.096
_refine_ls_hydrogen_treatment constr
_refine_ls_matrix_type full
_refine_ls_number_parameters 310
_refine_ls_number_reflns 5586
_refine_ls_number_restraints 1
_refine_ls_restrained_S_all 1.096
_refine_ls_R_factor_all 0.0373
_refine_ls_R_factor_gt 0.0329
_refine_ls_shift/su_max 0.001
_refine_ls_shift/su_mean 0.000
_refine_ls_structure_factor_coef Fsqd
_refine_ls_weighting_details 'w=1/[\s^2^(Fo^2^)+(0.0186P)^2^+27.3169P] where P=(Fo^2^+2Fc^2^)/3'
_refine_ls_weighting_scheme calc
_refine_ls_wR_factor_gt 0.0623
_refine_ls_wR_factor_ref 0.0642
_reflns_Friedel_coverage 0.913
_reflns_Friedel_fraction_full 0.999
_reflns_Friedel_fraction_max 0.999
_reflns_number_gt 5148
_reflns_number_total 5586
_reflns_threshold_expression 'I > 2\s(I)'
_cod_data_source_file d3sc04067d2.cif
_cod_data_source_block ch-123-simesghmds
_cod_depositor_comments 'Adding full bibliography for 1570794--1570800.cif.'
_cod_database_code 1570800
_shelx_shelxl_version_number 2018/3
_shelx_space_group_comment
;
The symmetry employed for this shelxl refinement is uniquely defined
by the following loop, which should always be used as a source of
symmetry information in preference to the above space-group names.
They are only intended as comments.
;
_shelx_estimated_absorpt_t_max 0.931
_shelx_estimated_absorpt_t_min 0.898
_olex2_refinement_description
;
1. Fixed Uiso
 At 1.2 times of:
  All C(H) groups, All C(H,H) groups
 At 1.5 times of:
  All C(H,H,H) groups
2.a Secondary CH2 refined with riding coordinates:
 C3(H3A,H3B), C2(H2A,H2B)
2.b Aromatic/amide H refined with riding coordinates:
 C23(H23), C21(H21), C14(H14), C12(H12)
2.c Idealised Me refined as rotating group:
 C16(H16A,H16B,H16C), C6(H6A,H6B,H6C), C25(H25A,H25B,H25C), C27(H27A,H27B,
 H27C), C5(H5A,H5B,H5C), C18(H18A,H18B,H18C), C17(H17A,H17B,H17C), C26(H26A,
 H26B,H26C), C4(H4A,H4B,H4C), C7(H7A,H7B,H7C), C9(H9A,H9B,H9C), C8(H8A,H8B,H8C)
;
_olex2_exptl_crystal_mounting_method 'XRD oil and Kapton'
_olex2_submission_original_sample_id CH123
_olex2_submission_special_instructions 'No special instructions were received'

loop_
_space_group_symop_operation_xyz
'x, y, z'
'-x, -y, z'
'x+1/4, -y+1/4, z+1/4'
'-x+1/4, y+1/4, z+1/4'
'x, y+1/2, z+1/2'
'-x, -y+1/2, z+1/2'
'x+1/4, -y+3/4, z+3/4'
'-x+1/4, y+3/4, z+3/4'
'x+1/2, y, z+1/2'
'-x+1/2, -y, z+1/2'
'x+3/4, -y+1/4, z+3/4'
'-x+3/4, y+1/4, z+3/4'
'x+1/2, y+1/2, z'
'-x+1/2, -y+1/2, z'
'x+3/4, -y+3/4, z+1/4'
'-x+3/4, y+3/4, z+1/4'

loop_
_atom_site_label
_atom_site_type_symbol
_atom_site_fract_x
_atom_site_fract_y
_atom_site_fract_z
_atom_site_U_iso_or_equiv
_atom_site_adp_type
_atom_site_occupancy
_atom_site_site_symmetry_order
_atom_site_calc_flag
_atom_site_refinement_flags_posn
_atom_site_refinement_flags_adp
_atom_site_refinement_flags_occupancy
_atom_site_disorder_assembly
_atom_site_disorder_group
Ag1 Ag 0.49436(2) 0.72833(2) 0.47469(4) 0.04925(11) Uani 1 1 d . . . . .
Si2 Si 0.44883(9) 0.66101(4) 0.48797(14) 0.0684(5) Uani 1 1 d . . . . .
Si1 Si 0.35063(8) 0.71005(5) 0.43775(14) 0.0677(5) Uani 1 1 d . . . . .
N3 N 0.4240(2) 0.69613(10) 0.4543(3) 0.0559(12) Uani 1 1 d . . . . .
N2 N 0.6277(2) 0.75397(10) 0.4894(4) 0.0650(14) Uani 1 1 d . . . . .
N1 N 0.5584(2) 0.78846(10) 0.5224(3) 0.0585(12) Uani 1 1 d . . . . .
C3 C 0.6677(3) 0.77972(14) 0.5167(6) 0.083(2) Uani 1 1 d . . . . .
H3A H 0.698601 0.784848 0.464699 0.100 Uiso 1 1 calc R U . . .
H3B H 0.691498 0.775604 0.577468 0.100 Uiso 1 1 calc R U . . .
C1 C 0.5658(2) 0.75954(11) 0.4964(4) 0.0503(13) Uani 1 1 d . . . . .
C24 C 0.4751(3) 0.80495(13) 0.6305(4) 0.0546(14) Uani 1 1 d . . . . .
C10 C 0.6552(2) 0.72539(12) 0.4626(6) 0.0585(15) Uani 1 1 d . . . . .
C15 C 0.6717(3) 0.72090(14) 0.3679(5) 0.0629(15) Uani 1 1 d . . . . .
C23 C 0.4203(3) 0.82131(13) 0.6455(5) 0.0639(15) Uani 1 1 d . . . . .
H23 H 0.403475 0.822516 0.709439 0.077 Uiso 1 1 calc R U . . .
C21 C 0.4126(3) 0.83348(12) 0.4821(6) 0.0746(17) Uani 1 1 d . . . . .
H21 H 0.390038 0.843116 0.430655 0.090 Uiso 1 1 calc R U . . .
C22 C 0.3889(3) 0.83591(13) 0.5730(5) 0.0689(17) Uani 1 1 d . . . . .
C16 C 0.6592(4) 0.74448(17) 0.2908(5) 0.091(2) Uani 1 1 d . . . . .
H16A H 0.613635 0.749925 0.291031 0.136 Uiso 1 1 calc R U . . .
H16B H 0.670833 0.736241 0.227143 0.136 Uiso 1 1 calc R U . . .
H16C H 0.685045 0.762593 0.304154 0.136 Uiso 1 1 calc R U . . .
C14 C 0.7000(3) 0.69331(15) 0.3437(6) 0.0777(19) Uani 1 1 d . . . . .
H14 H 0.712780 0.689750 0.278592 0.093 Uiso 1 1 calc R U . . .
C11 C 0.6656(3) 0.70337(15) 0.5342(5) 0.0657(17) Uani 1 1 d . . . . .
C6 C 0.3874(4) 0.63098(15) 0.4711(8) 0.110(3) Uani 1 1 d . . . . .
H6A H 0.349199 0.636006 0.509195 0.164 Uiso 1 1 calc R U . . .
H6B H 0.404732 0.611442 0.492920 0.164 Uiso 1 1 calc R U . . .
H6C H 0.375953 0.629623 0.402309 0.164 Uiso 1 1 calc R U . . .
C13 C 0.7098(3) 0.67107(16) 0.4122(6) 0.079(2) Uani 1 1 d . . . . .
C12 C 0.6932(3) 0.67654(14) 0.5038(6) 0.078(2) Uani 1 1 d . . . . .
H12 H 0.700687 0.661140 0.550663 0.093 Uiso 1 1 calc R U . . .
C19 C 0.4997(3) 0.80356(12) 0.5377(4) 0.0503(13) Uani 1 1 d . . . . .
C25 C 0.5069(3) 0.78917(17) 0.7140(5) 0.090(2) Uani 1 1 d . . . . .
H25A H 0.550297 0.797249 0.722704 0.134 Uiso 1 1 calc R U . . .
H25B H 0.509204 0.767329 0.700779 0.134 Uiso 1 1 calc R U . . .
H25C H 0.481900 0.792611 0.773241 0.134 Uiso 1 1 calc R U . . .
C2 C 0.6192(3) 0.80466(15) 0.5306(6) 0.084(2) Uani 1 1 d . . . . .
H2A H 0.623748 0.814300 0.595092 0.100 Uiso 1 1 calc R U . . .
H2B H 0.623298 0.820393 0.479666 0.100 Uiso 1 1 calc R U . . .
C27 C 0.3305(3) 0.85512(17) 0.5930(7) 0.108(3) Uani 1 1 d . . . . .
H27A H 0.297980 0.842813 0.626011 0.162 Uiso 1 1 calc R U . . .
H27B H 0.313043 0.862708 0.531563 0.162 Uiso 1 1 calc R U . . .
H27C H 0.342464 0.872316 0.634304 0.162 Uiso 1 1 calc R U . . .
C20 C 0.4678(3) 0.81767(13) 0.4603(5) 0.0636(16) Uani 1 1 d . . . . .
C5 C 0.5207(4) 0.64890(18) 0.4199(7) 0.108(3) Uani 1 1 d . . . . .
H5A H 0.511441 0.649171 0.350264 0.162 Uiso 1 1 calc R U . . .
H5B H 0.532717 0.628283 0.439655 0.162 Uiso 1 1 calc R U . . .
H5C H 0.556236 0.662832 0.433826 0.162 Uiso 1 1 calc R U . . .
C18 C 0.7402(5) 0.64089(19) 0.3830(8) 0.133(4) Uani 1 1 d . . . . .
H18A H 0.706847 0.625320 0.377623 0.199 Uiso 1 1 calc R U . . .
H18B H 0.771521 0.634768 0.432365 0.199 Uiso 1 1 calc R U . . .
H18C H 0.761916 0.643200 0.320375 0.199 Uiso 1 1 calc R U . . .
C17 C 0.6484(4) 0.70909(19) 0.6376(5) 0.099(2) Uani 1 1 d . . . . .
H17A H 0.663552 0.729304 0.656711 0.149 Uiso 1 1 calc R U . . .
H17B H 0.668762 0.693707 0.678798 0.149 Uiso 1 1 calc R U . . .
H17C H 0.601782 0.708028 0.645332 0.149 Uiso 1 1 calc R U . . .
C26 C 0.4929(4) 0.8143(2) 0.3593(5) 0.095(3) Uani 1 1 d . . . . .
H26A H 0.487459 0.793270 0.337881 0.142 Uiso 1 1 calc R U . . .
H26B H 0.538480 0.819682 0.357977 0.142 Uiso 1 1 calc R U . . .
H26C H 0.469103 0.827876 0.315793 0.142 Uiso 1 1 calc R U . . .
C4 C 0.4704(6) 0.6602(2) 0.6187(7) 0.148(4) Uani 1 1 d . . . . .
H4A H 0.499445 0.677090 0.633193 0.222 Uiso 1 1 calc R U . . .
H4B H 0.491733 0.640929 0.633799 0.222 Uiso 1 1 calc R U . . .
H4C H 0.431452 0.662117 0.657937 0.222 Uiso 1 1 calc R U . . .
C7 C 0.3058(4) 0.6902(2) 0.3410(8) 0.144(4) Uani 1 1 d . . . . .
H7A H 0.328967 0.692080 0.279445 0.215 Uiso 1 1 calc R U . . .
H7B H 0.263060 0.699229 0.334377 0.215 Uiso 1 1 calc R U . . .
H7C H 0.301472 0.668628 0.357784 0.215 Uiso 1 1 calc R U . . .
C9 C 0.3544(4) 0.75055(18) 0.4019(9) 0.129(4) Uani 1 1 d . . . . .
H9A H 0.371041 0.762602 0.456136 0.193 Uiso 1 1 calc R U . . .
H9B H 0.311319 0.757676 0.384937 0.193 Uiso 1 1 calc R U . . .
H9C H 0.382831 0.752791 0.345781 0.193 Uiso 1 1 calc R U . . .
C8 C 0.3010(4) 0.7077(2) 0.5485(7) 0.139(4) Uani 1 1 d . . . . .
H8A H 0.300484 0.686654 0.571980 0.208 Uiso 1 1 calc R U . . .
H8B H 0.257132 0.714130 0.533568 0.208 Uiso 1 1 calc R U . . .
H8C H 0.319073 0.720919 0.598596 0.208 Uiso 1 1 calc R U . . .

loop_
_atom_site_aniso_label
_atom_site_aniso_U_11
_atom_site_aniso_U_22
_atom_site_aniso_U_33
_atom_site_aniso_U_23
_atom_site_aniso_U_13
_atom_site_aniso_U_12
Ag1 0.04729(19) 0.04549(18) 0.05498(19) -0.0009(3) 0.0003(2) -0.00627(18)
Si2 0.0810(11) 0.0575(10) 0.0669(11) 0.0072(9) -0.0107(10) -0.0150(8)
Si1 0.0536(10) 0.0733(12) 0.0762(12) -0.0056(10) 0.0017(8) -0.0086(9)
N3 0.053(2) 0.054(3) 0.060(3) 0.002(2) -0.003(2) -0.008(2)
N2 0.047(3) 0.048(3) 0.100(4) -0.001(3) 0.002(3) -0.0082(19)
N1 0.048(3) 0.052(3) 0.076(3) -0.008(2) 0.009(2) -0.008(2)
C3 0.059(4) 0.063(4) 0.128(6) -0.027(4) 0.009(4) -0.013(3)
C1 0.049(3) 0.044(3) 0.058(4) -0.002(2) 0.002(2) -0.003(2)
C24 0.058(3) 0.058(4) 0.048(3) 0.002(3) -0.006(3) -0.004(3)
C10 0.040(2) 0.046(3) 0.089(5) -0.007(3) -0.001(4) -0.005(2)
C15 0.053(3) 0.059(4) 0.076(4) -0.005(3) -0.007(3) -0.001(3)
C23 0.065(4) 0.064(4) 0.062(4) -0.006(3) 0.006(3) 0.002(3)
C21 0.082(4) 0.054(3) 0.089(5) 0.004(4) -0.026(5) 0.010(3)
C22 0.065(4) 0.052(4) 0.090(5) -0.001(3) -0.004(4) 0.000(3)
C16 0.094(5) 0.084(5) 0.095(5) 0.005(4) -0.017(4) 0.002(4)
C14 0.069(4) 0.075(5) 0.089(5) -0.024(4) -0.004(4) 0.004(4)
C11 0.052(3) 0.062(4) 0.084(5) 0.001(3) 0.000(3) -0.009(3)
C6 0.118(6) 0.076(5) 0.135(7) 0.007(6) -0.002(7) -0.032(4)
C13 0.069(4) 0.061(4) 0.107(6) -0.017(4) -0.015(4) 0.009(3)
C12 0.070(4) 0.053(4) 0.110(6) 0.004(4) -0.009(4) 0.005(3)
C19 0.058(3) 0.038(3) 0.055(3) -0.002(3) -0.003(3) -0.006(2)
C25 0.086(5) 0.118(6) 0.064(4) 0.016(4) -0.007(4) 0.015(4)
C2 0.064(4) 0.061(4) 0.126(6) -0.015(4) 0.014(4) -0.020(3)
C27 0.085(5) 0.084(5) 0.155(8) 0.007(5) 0.006(5) 0.026(4)
C20 0.082(4) 0.052(3) 0.056(4) 0.016(3) -0.012(3) -0.006(3)
C5 0.092(6) 0.077(5) 0.154(8) -0.004(5) -0.004(5) 0.012(4)
C18 0.146(9) 0.095(6) 0.158(9) -0.033(6) -0.017(7) 0.051(6)
C17 0.111(6) 0.101(6) 0.086(6) 0.014(5) 0.013(5) 0.006(5)
C26 0.121(7) 0.105(7) 0.057(4) 0.015(4) 0.007(4) -0.007(5)
C4 0.227(12) 0.118(8) 0.099(7) 0.027(6) -0.048(7) -0.005(8)
C7 0.094(6) 0.172(10) 0.165(10) -0.050(8) -0.064(7) 0.014(6)
C9 0.069(5) 0.094(6) 0.223(12) 0.053(6) -0.003(6) 0.014(4)
C8 0.109(7) 0.148(9) 0.159(10) -0.011(7) 0.070(7) 0.000(6)

loop_
_atom_type_symbol
_atom_type_description
_atom_type_scat_dispersion_real
_atom_type_scat_dispersion_imag
_atom_type_scat_source
C C 0.0033 0.0016 'International Tables Vol C Tables 4.2.6.8 and 6.1.1.4'
H H 0.0000 0.0000 'International Tables Vol C Tables 4.2.6.8 and 6.1.1.4'
Ag Ag -0.8971 1.1015 'International Tables Vol C Tables 4.2.6.8 and 6.1.1.4'
N N 0.0061 0.0033 'International Tables Vol C Tables 4.2.6.8 and 6.1.1.4'
Si Si 0.0817 0.0704 'International Tables Vol C Tables 4.2.6.8 and 6.1.1.4'

loop_
_citation_id
_citation_doi
_citation_year
1 10.26434/chemrxiv-2023-cxlm1-v2 2023

loop_
_geom_angle_atom_site_label_1
_geom_angle_atom_site_label_2
_geom_angle_atom_site_label_3
_geom_angle
_geom_angle_site_symmetry_1
_geom_angle_site_symmetry_3
_geom_angle_publ_flag
C1 Ag1 N3 178.59(19) . . ?
N3 Si2 C6 113.9(3) . . ?
N3 Si2 C5 111.8(3) . . ?
N3 Si2 C4 111.0(4) . . ?
C6 Si2 C4 106.0(5) . . ?
C5 Si2 C6 106.9(4) . . ?
C5 Si2 C4 106.9(5) . . ?
N3 Si1 C7 112.9(4) . . ?
N3 Si1 C9 110.6(3) . . ?
N3 Si1 C8 112.4(4) . . ?
C7 Si1 C9 106.6(5) . . ?
C8 Si1 C7 106.6(5) . . ?
C8 Si1 C9 107.4(5) . . ?
Si2 N3 Ag1 111.9(2) . . ?
Si1 N3 Ag1 114.8(2) . . ?
Si1 N3 Si2 130.9(3) . . ?
C1 N2 C3 113.4(5) . . ?
C1 N2 C10 125.0(4) . . ?
C10 N2 C3 121.5(5) . . ?
C1 N1 C19 126.2(4) . . ?
C1 N1 C2 112.9(5) . . ?
C19 N1 C2 120.8(5) . . ?
N2 C3 H3A 111.3 . . ?
N2 C3 H3B 111.3 . . ?
N2 C3 C2 102.5(5) . . ?
H3A C3 H3B 109.2 . . ?
C2 C3 H3A 111.3 . . ?
C2 C3 H3B 111.3 . . ?
N2 C1 Ag1 125.2(4) . . ?
N2 C1 N1 108.1(4) . . ?
N1 C1 Ag1 126.7(4) . . ?
C23 C24 C19 118.3(5) . . ?
C23 C24 C25 119.8(6) . . ?
C19 C24 C25 121.9(5) . . ?
C15 C10 N2 118.4(6) . . ?
C15 C10 C11 122.3(6) . . ?
C11 C10 N2 119.3(6) . . ?
C10 C15 C16 122.1(6) . . ?
C10 C15 C14 117.5(6) . . ?
C14 C15 C16 120.4(6) . . ?
C24 C23 H23 118.6 . . ?
C22 C23 C24 122.8(6) . . ?
C22 C23 H23 118.6 . . ?
C22 C21 H21 118.5 . . ?
C22 C21 C20 123.1(7) . . ?
C20 C21 H21 118.5 . . ?
C23 C22 C27 121.4(7) . . ?
C21 C22 C23 118.1(6) . . ?
C21 C22 C27 120.5(7) . . ?
C15 C16 H16A 109.5 . . ?
C15 C16 H16B 109.5 . . ?
C15 C16 H16C 109.5 . . ?
H16A C16 H16B 109.5 . . ?
H16A C16 H16C 109.5 . . ?
H16B C16 H16C 109.5 . . ?
C15 C14 H14 119.3 . . ?
C13 C14 C15 121.4(7) . . ?
C13 C14 H14 119.3 . . ?
C10 C11 C17 121.3(6) . . ?
C12 C11 C10 116.3(7) . . ?
C12 C11 C17 122.4(7) . . ?
Si2 C6 H6A 109.5 . . ?
Si2 C6 H6B 109.5 . . ?
Si2 C6 H6C 109.5 . . ?
H6A C6 H6B 109.5 . . ?
H6A C6 H6C 109.5 . . ?
H6B C6 H6C 109.5 . . ?
C14 C13 C18 120.1(8) . . ?
C12 C13 C14 118.9(6) . . ?
C12 C13 C18 121.0(8) . . ?
C11 C12 H12 118.2 . . ?
C13 C12 C11 123.5(7) . . ?
C13 C12 H12 118.2 . . ?
C24 C19 N1 118.8(5) . . ?
C24 C19 C20 120.6(5) . . ?
C20 C19 N1 120.6(6) . . ?
C24 C25 H25A 109.5 . . ?
C24 C25 H25B 109.5 . . ?
C24 C25 H25C 109.5 . . ?
H25A C25 H25B 109.5 . . ?
H25A C25 H25C 109.5 . . ?
H25B C25 H25C 109.5 . . ?
N1 C2 C3 102.6(5) . . ?
N1 C2 H2A 111.3 . . ?
N1 C2 H2B 111.3 . . ?
C3 C2 H2A 111.3 . . ?
C3 C2 H2B 111.3 . . ?
H2A C2 H2B 109.2 . . ?
C22 C27 H27A 109.5 . . ?
C22 C27 H27B 109.5 . . ?
C22 C27 H27C 109.5 . . ?
H27A C27 H27B 109.5 . . ?
H27A C27 H27C 109.5 . . ?
H27B C27 H27C 109.5 . . ?
C21 C20 C19 117.1(6) . . ?
C21 C20 C26 123.0(6) . . ?
C19 C20 C26 119.9(7) . . ?
Si2 C5 H5A 109.5 . . ?
Si2 C5 H5B 109.5 . . ?
Si2 C5 H5C 109.5 . . ?
H5A C5 H5B 109.5 . . ?
H5A C5 H5C 109.5 . . ?
H5B C5 H5C 109.5 . . ?
C13 C18 H18A 109.5 . . ?
C13 C18 H18B 109.5 . . ?
C13 C18 H18C 109.5 . . ?
H18A C18 H18B 109.5 . . ?
H18A C18 H18C 109.5 . . ?
H18B C18 H18C 109.5 . . ?
C11 C17 H17A 109.5 . . ?
C11 C17 H17B 109.5 . . ?
C11 C17 H17C 109.5 . . ?
H17A C17 H17B 109.5 . . ?
H17A C17 H17C 109.5 . . ?
H17B C17 H17C 109.5 . . ?
C20 C26 H26A 109.5 . . ?
C20 C26 H26B 109.5 . . ?
C20 C26 H26C 109.5 . . ?
H26A C26 H26B 109.5 . . ?
H26A C26 H26C 109.5 . . ?
H26B C26 H26C 109.5 . . ?
Si2 C4 H4A 109.5 . . ?
Si2 C4 H4B 109.5 . . ?
Si2 C4 H4C 109.5 . . ?
H4A C4 H4B 109.5 . . ?
H4A C4 H4C 109.5 . . ?
H4B C4 H4C 109.5 . . ?
Si1 C7 H7A 109.5 . . ?
Si1 C7 H7B 109.5 . . ?
Si1 C7 H7C 109.5 . . ?
H7A C7 H7B 109.5 . . ?
H7A C7 H7C 109.5 . . ?
H7B C7 H7C 109.5 . . ?
Si1 C9 H9A 109.5 . . ?
Si1 C9 H9B 109.5 . . ?
Si1 C9 H9C 109.5 . . ?
H9A C9 H9B 109.5 . . ?
H9A C9 H9C 109.5 . . ?
H9B C9 H9C 109.5 . . ?
Si1 C8 H8A 109.5 . . ?
Si1 C8 H8B 109.5 . . ?
Si1 C8 H8C 109.5 . . ?
H8A C8 H8B 109.5 . . ?
H8A C8 H8C 109.5 . . ?
H8B C8 H8C 109.5 . . ?

loop_
_geom_bond_atom_site_label_1
_geom_bond_atom_site_label_2
_geom_bond_distance
_geom_bond_site_symmetry_2
_geom_bond_publ_flag
Ag1 N3 2.060(4) . ?
Ag1 C1 2.048(5) . ?
Si2 N3 1.696(5) . ?
Si2 C6 1.855(6) . ?
Si2 C5 1.847(8) . ?
Si2 C4 1.857(9) . ?
Si1 N3 1.663(5) . ?
Si1 C7 1.850(8) . ?
Si1 C9 1.852(8) . ?
Si1 C8 1.847(8) . ?
N2 C3 1.457(7) . ?
N2 C1 1.319(6) . ?
N2 C10 1.431(7) . ?
N1 C1 1.332(6) . ?
N1 C19 1.409(7) . ?
N1 C2 1.458(7) . ?
C3 H3A 0.9900 . ?
C3 H3B 0.9900 . ?
C3 C2 1.505(8) . ?
C24 C23 1.367(8) . ?
C24 C19 1.380(8) . ?
C24 C25 1.500(8) . ?
C10 C15 1.365(10) . ?
C10 C11 1.401(9) . ?
C15 C16 1.508(9) . ?
C15 C14 1.391(8) . ?
C23 H23 0.9500 . ?
C23 C22 1.356(8) . ?
C21 H21 0.9500 . ?
C21 C22 1.351(10) . ?
C21 C20 1.378(8) . ?
C22 C27 1.509(9) . ?
C16 H16A 0.9800 . ?
C16 H16B 0.9800 . ?
C16 H16C 0.9800 . ?
C14 H14 0.9500 . ?
C14 C13 1.375(10) . ?
C11 C12 1.379(9) . ?
C11 C17 1.491(10) . ?
C6 H6A 0.9800 . ?
C6 H6B 0.9800 . ?
C6 H6C 0.9800 . ?
C13 C12 1.331(10) . ?
C13 C18 1.527(9) . ?
C12 H12 0.9500 . ?
C19 C20 1.402(8) . ?
C25 H25A 0.9800 . ?
C25 H25B 0.9800 . ?
C25 H25C 0.9800 . ?
C2 H2A 0.9900 . ?
C2 H2B 0.9900 . ?
C27 H27A 0.9800 . ?
C27 H27B 0.9800 . ?
C27 H27C 0.9800 . ?
C20 C26 1.495(10) . ?
C5 H5A 0.9800 . ?
C5 H5B 0.9800 . ?
C5 H5C 0.9800 . ?
C18 H18A 0.9800 . ?
C18 H18B 0.9800 . ?
C18 H18C 0.9800 . ?
C17 H17A 0.9800 . ?
C17 H17B 0.9800 . ?
C17 H17C 0.9800 . ?
C26 H26A 0.9800 . ?
C26 H26B 0.9800 . ?
C26 H26C 0.9800 . ?
C4 H4A 0.9800 . ?
C4 H4B 0.9800 . ?
C4 H4C 0.9800 . ?
C7 H7A 0.9800 . ?
C7 H7B 0.9800 . ?
C7 H7C 0.9800 . ?
C9 H9A 0.9800 . ?
C9 H9B 0.9800 . ?
C9 H9C 0.9800 . ?
C8 H8A 0.9800 . ?
C8 H8B 0.9800 . ?
C8 H8C 0.9800 . ?

loop_
_geom_torsion_atom_site_label_1
_geom_torsion_atom_site_label_2
_geom_torsion_atom_site_label_3
_geom_torsion_atom_site_label_4
_geom_torsion
_geom_torsion_site_symmetry_1
_geom_torsion_site_symmetry_2
_geom_torsion_site_symmetry_3
_geom_torsion_site_symmetry_4
_geom_torsion_publ_flag
N2 C3 C2 N1 7.6(7) . . . . ?
N2 C10 C15 C16 -2.7(8) . . . . ?
N2 C10 C15 C14 178.2(5) . . . . ?
N2 C10 C11 C12 -178.9(5) . . . . ?
N2 C10 C11 C17 0.2(8) . . . . ?
N1 C19 C20 C21 -176.3(5) . . . . ?
N1 C19 C20 C26 5.6(8) . . . . ?
C3 N2 C1 Ag1 -175.1(5) . . . . ?
C3 N2 C1 N1 3.3(8) . . . . ?
C3 N2 C10 C15 -87.5(8) . . . . ?
C3 N2 C10 C11 91.0(7) . . . . ?
C1 N2 C3 C2 -7.1(8) . . . . ?
C1 N2 C10 C15 95.7(7) . . . . ?
C1 N2 C10 C11 -85.8(8) . . . . ?
C1 N1 C19 C24 94.0(7) . . . . ?
C1 N1 C19 C20 -87.8(7) . . . . ?
C1 N1 C2 C3 -6.6(8) . . . . ?
C24 C23 C22 C21 1.4(9) . . . . ?
C24 C23 C22 C27 -176.8(6) . . . . ?
C24 C19 C20 C21 1.9(8) . . . . ?
C24 C19 C20 C26 -176.2(6) . . . . ?
C10 N2 C3 C2 175.7(7) . . . . ?
C10 N2 C1 Ag1 2.0(9) . . . . ?
C10 N2 C1 N1 -179.7(6) . . . . ?
C10 C15 C14 C13 1.4(9) . . . . ?
C10 C11 C12 C13 0.2(10) . . . . ?
C15 C10 C11 C12 -0.5(8) . . . . ?
C15 C10 C11 C17 178.6(6) . . . . ?
C15 C14 C13 C12 -1.7(11) . . . . ?
C15 C14 C13 C18 179.2(7) . . . . ?
C23 C24 C19 N1 175.8(5) . . . . ?
C23 C24 C19 C20 -2.4(8) . . . . ?
C22 C21 C20 C19 0.3(9) . . . . ?
C22 C21 C20 C26 178.3(6) . . . . ?
C16 C15 C14 C13 -177.8(6) . . . . ?
C14 C13 C12 C11 0.9(12) . . . . ?
C11 C10 C15 C16 178.8(6) . . . . ?
C11 C10 C15 C14 -0.3(8) . . . . ?
C6 Si2 N3 Ag1 -179.9(4) . . . . ?
C6 Si2 N3 Si1 18.9(6) . . . . ?
C19 N1 C1 Ag1 -1.8(8) . . . . ?
C19 N1 C1 N2 179.9(5) . . . . ?
C19 N1 C2 C3 175.7(6) . . . . ?
C19 C24 C23 C22 0.7(9) . . . . ?
C25 C24 C23 C22 -179.4(6) . . . . ?
C25 C24 C19 N1 -4.0(8) . . . . ?
C25 C24 C19 C20 177.8(6) . . . . ?
C2 N1 C1 Ag1 -179.3(5) . . . . ?
C2 N1 C1 N2 2.4(7) . . . . ?
C2 N1 C19 C24 -88.6(7) . . . . ?
C2 N1 C19 C20 89.5(7) . . . . ?
C20 C21 C22 C23 -1.9(10) . . . . ?
C20 C21 C22 C27 176.2(6) . . . . ?
C5 Si2 N3 Ag1 -58.6(4) . . . . ?
C5 Si2 N3 Si1 140.3(5) . . . . ?
C18 C13 C12 C11 179.9(7) . . . . ?
C17 C11 C12 C13 -178.9(7) . . . . ?
C4 Si2 N3 Ag1 60.6(5) . . . . ?
C4 Si2 N3 Si1 -100.5(5) . . . . ?
C7 Si1 N3 Ag1 138.0(5) . . . . ?
C7 Si1 N3 Si2 -61.3(6) . . . . ?
C9 Si1 N3 Ag1 18.7(5) . . . . ?
C9 Si1 N3 Si2 179.4(5) . . . . ?
C8 Si1 N3 Ag1 -101.4(4) . . . . ?
C8 Si1 N3 Si2 59.3(5) . . . . ?
